data_4114661
loop_
_publ_author_name
'Laurance G. Beauvais'
'Jeffrey R. Long'

_publ_contact_author
;
        Jeffrey R. Long
        Department of Chemistry
        University of California, Berkeley
        United States of America
;
_publ_contact_author_email jlong@cchem.berkeley.edu
_publ_contact_author_fax '510 643-3832'
_publ_contact_author_phone '510 642-0860'
_publ_section_title
;
 Cyanide-Limited Complexation of Molybdenum(III): Synthesis of Octahedral
 [Mo(CN)6]3- and Cyano-Bridged [Mo2(CN)11]5-
;
_journal_name_full 'Journal of the American Chemical Society'
_journal_page_first 2110
_journal_page_last 2111
_journal_paper_doi 10.1021/ja0175901
_journal_volume 124
_journal_year 2002
_chemical_compound_source synthetic
_chemical_formula_structural (Et4N)5[Mo2(CN)11]-2DMF-2MeOH
_chemical_formula_sum 'C59 H122 Mo2 N18 O4'
_chemical_formula_weight 1339.63
_chemical_name_systematic
; 
 ? 
;
_space_group_IT_number 2
_symmetry_cell_setting triclinic
_symmetry_space_group_name_Hall '-P 1'
_symmetry_space_group_name_H-M 'P -1'
_atom_sites_solution_hydrogens geom
_atom_sites_solution_primary direct
_atom_sites_solution_secondary difmap
_audit_creation_method SHELXL
_cell_angle_alpha 96.6270(10)
_cell_angle_beta 107.7700(10)
_cell_angle_gamma 94.8600(10)
_cell_formula_units_Z 1
_cell_length_a 10.6037(2)
_cell_length_b 11.9623(3)
_cell_length_c 15.23160(10)
_cell_measurement_temperature 293(2)
_cell_volume 1812.82(6)
_computing_data_collection 'SMART (Siemens, 1995)'
_computing_data_reduction
;
  SAINT (Siemens, 1995), XPREP (Siemens, 1995)
;
_computing_structure_refinement 'SHELXL-93 (Sheldrick, 1993)'
_computing_structure_solution 'SHELXS-86 (Sheldrick, 1990)'
_diffrn_ambient_temperature 293(2)
_diffrn_radiation_monochromator graphite
_diffrn_radiation_source 'fine-focus sealed tube'
_diffrn_radiation_type MoK\a
_diffrn_radiation_wavelength 0.71073
_diffrn_reflns_av_R_equivalents 0.0355
_diffrn_reflns_av_sigmaI/netI 0.0599
_diffrn_reflns_limit_h_max 8
_diffrn_reflns_limit_h_min -11
_diffrn_reflns_limit_k_max 13
_diffrn_reflns_limit_k_min -11
_diffrn_reflns_limit_l_max 16
_diffrn_reflns_limit_l_min -14
_diffrn_reflns_number 8372
_diffrn_reflns_theta_max 23.26
_diffrn_reflns_theta_min 2.03
_exptl_absorpt_coefficient_mu 0.399
_exptl_absorpt_correction_type multi-scan
_exptl_absorpt_process_details 'Blessing, Acta Cryst. (1995) A51 33-38'
_exptl_crystal_colour 'olive green'
_exptl_crystal_density_diffrn 1.227
_exptl_crystal_description plate
_exptl_crystal_F_000 718
_exptl_crystal_size_max 0.20
_exptl_crystal_size_mid 0.19
_exptl_crystal_size_min 0.08
_refine_diff_density_max 1.392
_refine_diff_density_min -1.146
_refine_diff_density_rms 0.112
_refine_ls_extinction_method none
_refine_ls_goodness_of_fit_all 1.034
_refine_ls_goodness_of_fit_obs 1.085
_refine_ls_matrix_type full
_refine_ls_number_parameters 406
_refine_ls_number_reflns 5071
_refine_ls_number_restraints 0
_refine_ls_restrained_S_all 1.088
_refine_ls_restrained_S_obs 1.085
_refine_ls_R_factor_all 0.0768
_refine_ls_R_factor_obs 0.0604
_refine_ls_shift/esd_max 0.018
_refine_ls_shift/esd_mean 0.000
_refine_ls_structure_factor_coef Fsqd
_refine_ls_weighting_details 'w=1/[\s^2^(Fo^2^)+(0.1294P)^2^+0.0000P] where P=(Fo^2^+2Fc^2^)/3'
_refine_ls_weighting_scheme calc
_refine_ls_wR_factor_all 0.1840
_refine_ls_wR_factor_obs 0.1642
_reflns_number_observed 4128
_reflns_number_total 5085
_reflns_observed_criterion >2sigma(I)
_cod_data_source_file ja0175901_s2_1.cif
_cod_data_source_block compound2
_cod_depositor_comments
;
The following automatic conversions were performed:

'_refine_ls_weighting_scheme' value 'calc
w=1/[\s^2^(Fo^2^)+(0.1294P)^2^+0.0000P] where P=(Fo^2^+2Fc^2^)/3' was
changed to 'calc'. New tag '_refine_ls_weighting_details' was
created. The value of the new tag was set to
'w=1/[\s^2^(Fo^2^)+(0.1294P)^2^+0.0000P] where P=(Fo^2^+2Fc^2^)/3'.

Automatic conversion script
Id: cif_fix_values 3143 2015-03-26 13:38:13Z robertas 
;
_cod_database_code 4114661

loop_
_symmetry_equiv_pos_as_xyz
'x, y, z'
'-x, -y, -z'

loop_
_atom_site_aniso_label
_atom_site_aniso_U_11
_atom_site_aniso_U_22
_atom_site_aniso_U_33
_atom_site_aniso_U_23
_atom_site_aniso_U_13
_atom_site_aniso_U_12
Mo1 0.0230(3) 0.0222(3) 0.0165(3) 0.0040(2) 0.0065(2) 0.0025(2)
C1 0.029(3) 0.025(3) 0.025(2) 0.001(2) 0.011(2) 0.001(2)
N1 0.029(3) 0.025(3) 0.025(2) 0.001(2) 0.011(2) 0.001(2)
C2 0.025(3) 0.026(3) 0.032(4) 0.001(3) 0.010(3) 0.000(2)
N2 0.036(3) 0.048(3) 0.026(3) 0.015(2) 0.006(2) 0.004(2)
C3 0.032(3) 0.028(3) 0.026(3) 0.012(2) 0.014(3) 0.003(3)
C4 0.035(4) 0.029(3) 0.026(3) 0.008(3) 0.007(3) 0.008(3)
C5 0.038(4) 0.039(4) 0.031(3) 0.014(3) 0.014(3) 0.007(3)
C6 0.032(4) 0.045(4) 0.027(3) 0.016(3) 0.009(3) 0.006(3)
N3 0.054(3) 0.034(3) 0.040(3) 0.011(2) 0.028(3) 0.012(3)
N5 0.064(4) 0.054(4) 0.060(4) 0.014(3) 0.036(3) 0.032(3)
N4 0.047(4) 0.041(3) 0.048(4) 0.013(3) 0.011(3) -0.007(3)
N6 0.036(3) 0.051(4) 0.068(4) 0.017(3) -0.004(3) -0.015(3)
N20 0.023(4) 0.032(4) 0.018(3) 0.002(3) 0.002(3) 0.000(3)
N80 0.033(3) 0.027(3) 0.030(3) 0.004(2) 0.004(2) 0.001(2)
N30 0.023(3) 0.028(3) 0.025(2) -0.001(2) 0.010(2) 0.001(2)
N40 0.036(3) 0.024(3) 0.028(3) 0.008(2) 0.009(2) 0.000(2)
O80 0.090(4) 0.028(3) 0.055(3) -0.002(2) -0.019(3) 0.005(3)
C24 0.070(5) 0.066(5) 0.025(4) 0.024(3) 0.014(3) 0.005(4)
O90 0.076(4) 0.098(5) 0.063(4) 0.026(3) 0.015(3) -0.021(4)
C40 0.062(5) 0.024(3) 0.044(4) 0.006(3) 0.018(3) 0.015(3)
C81 0.045(4) 0.040(4) 0.043(4) -0.009(3) 0.009(3) 0.001(3)
C80 0.042(4) 0.030(4) 0.032(3) 0.005(3) 0.003(3) 0.007(3)
C41 0.044(4) 0.040(4) 0.022(3) 0.004(3) 0.007(3) 0.003(3)
C45 0.052(4) 0.065(5) 0.029(4) -0.002(3) 0.009(3) 0.007(4)
C42 0.060(5) 0.034(4) 0.058(5) 0.004(3) 0.023(4) -0.004(3)
C34 0.036(4) 0.048(4) 0.053(4) 0.022(3) 0.011(3) 0.014(3)
C30 0.056(5) 0.057(5) 0.037(4) 0.003(3) 0.016(3) -0.001(4)
C43 0.062(5) 0.084(6) 0.026(4) 0.019(4) 0.011(3) 0.022(4)
C31 0.078(6) 0.088(6) 0.042(4) 0.015(4) 0.020(4) 0.030(5)
C90 0.042(4) 0.078(6) 0.057(5) 0.013(4) 0.010(4) -0.001(4)
C32 0.059(5) 0.073(6) 0.054(5) 0.000(4) 0.022(4) 0.012(4)
C25 0.082(6) 0.044(4) 0.048(4) -0.007(3) 0.006(4) 0.029(4)
C44 0.072(5) 0.039(4) 0.044(4) 0.002(3) 0.022(4) 0.010(4)
C35 0.071(5) 0.054(5) 0.074(5) 0.040(4) 0.053(4) 0.023(4)
C47 0.041(5) 0.125(8) 0.039(4) -0.012(5) -0.001(3) -0.010(5)
C82 0.086(6) 0.067(5) 0.032(4) 0.021(4) -0.008(4) -0.021(5)
C36 0.045(5) 0.103(7) 0.080(6) 0.023(5) 0.016(4) 0.044(5)
C33 0.086(6) 0.058(5) 0.068(6) -0.004(4) 0.025(5) -0.017(5)
C46 0.057(5) 0.104(7) 0.056(5) -0.004(5) 0.009(4) -0.028(5)
C20 0.040(7) 0.044(7) 0.023(6) 0.021(5) 0.017(5) 0.002(6)
C21 0.033(7) 0.032(7) 0.029(7) -0.003(5) 0.000(5) -0.008(5)
C22 0.026(6) 0.036(7) 0.051(8) -0.004(6) 0.021(6) 0.010(5)
C23 0.031(7) 0.050(8) 0.024(6) 0.006(6) -0.014(5) -0.002(6)
C37 0.092(8) 0.088(7) 0.254(16) 0.088(9) 0.114(10) 0.010(6)

loop_
_atom_site_label
_atom_site_type_symbol
_atom_site_fract_x
_atom_site_fract_y
_atom_site_fract_z
_atom_site_U_iso_or_equiv
_atom_site_thermal_displace_type
_atom_site_occupancy
_atom_site_calc_flag
_atom_site_refinement_flags
Mo1 Mo 0.56788(4) 0.44366(4) 0.17484(3) 0.0204(2) Uani 1 d .
C1 C 0.5134(5) 0.4880(4) 0.0382(3) 0.0258(11) Uani 0.50 d P
N1 N 0.5134(5) 0.4880(4) 0.0382(3) 0.0258(11) Uani 0.50 d P
C2 C 0.6283(5) 0.3911(5) 0.3121(4) 0.0279(13) Uani 1 d .
N2 N 0.6609(5) 0.3611(4) 0.3846(4) 0.0369(12) Uani 1 d .
C3 C 0.4453(6) 0.5675(5) 0.2145(4) 0.0269(13) Uani 1 d .
C4 C 0.3967(6) 0.3125(5) 0.1447(4) 0.0303(13) Uani 1 d .
C5 C 0.6895(6) 0.3225(5) 0.1339(4) 0.0347(14) Uani 1 d .
C6 C 0.7356(6) 0.5794(5) 0.2233(4) 0.0341(14) Uani 1 d .
N3 N 0.3818(6) 0.6338(4) 0.2323(4) 0.0391(13) Uani 1 d .
N5 N 0.7529(6) 0.2562(5) 0.1126(4) 0.054(2) Uani 1 d .
N4 N 0.3084(6) 0.2440(5) 0.1356(4) 0.0466(14) Uani 1 d .
N6 N 0.8196(6) 0.6539(5) 0.2522(4) 0.057(2) Uani 1 d .
N20 N 1.0000 0.5000 0.0000 0.0257(15) Uani 1 d S
N80 N 1.1825(5) 0.8079(4) 0.3937(3) 0.0316(11) Uani 1 d .
N30 N 1.2240(4) 1.3006(4) 0.4642(3) 0.0253(10) Uani 1 d .
N40 N 1.5354(5) 0.9521(4) 0.1923(3) 0.0294(11) Uani 1 d .
O80 O 1.2819(6) 0.9645(4) 0.4989(4) 0.068(2) Uani 1 d .
C24 C 1.0583(7) 0.4462(6) 0.1634(4) 0.053(2) Uani 1 d .
O90 O 0.8708(6) -0.1100(6) -0.1997(4) 0.081(2) Uani 1 d .
H90 H 0.8166(37) -0.1421(81) -0.1794(14) 0.122 Uiso 1 calc R
C40 C 1.5871(7) 0.8393(5) 0.1693(5) 0.042(2) Uani 1 d .
H40A H 1.6658(7) 0.8322(5) 0.2204(5) 0.051 Uiso 1 calc R
H40B H 1.5195(7) 0.7773(5) 0.1653(5) 0.051 Uiso 1 calc R
C81 C 1.1634(7) 0.6847(5) 0.3750(5) 0.045(2) Uani 1 d .
H81A H 1.2096(36) 0.6597(5) 0.3326(24) 0.068 Uiso 1 calc R
H81B H 1.0699(7) 0.6582(5) 0.3479(28) 0.068 Uiso 1 calc R
H81C H 1.1981(40) 0.6550(5) 0.4323(6) 0.068 Uiso 1 calc R
C80 C 1.2537(6) 0.8614(5) 0.4774(4) 0.0367(15) Uani 1 d .
H80 H 1.2849(6) 0.8170(5) 0.5238(4) 0.044 Uiso 1 calc R
C41 C 1.5079(6) 0.9468(5) 0.2843(4) 0.0364(15) Uani 1 d .
H41A H 1.4477(6) 0.8785(5) 0.2779(4) 0.044 Uiso 1 calc R
H41B H 1.5911(6) 0.9411(5) 0.3321(4) 0.044 Uiso 1 calc R
C45 C 1.4480(7) 1.0476(6) 0.3164(4) 0.050(2) Uani 1 d .
H45A H 1.4334(40) 1.0383(18) 0.3745(16) 0.076 Uiso 1 calc R
H45B H 1.3644(21) 1.0530(22) 0.2704(14) 0.076 Uiso 1 calc R
H45C H 1.5079(20) 1.1156(7) 0.3248(29) 0.076 Uiso 1 calc R
C42 C 1.6350(7) 1.0533(6) 0.1982(5) 0.050(2) Uani 1 d .
H42A H 1.6481(7) 1.0526(6) 0.1379(5) 0.060 Uiso 1 calc R
H42B H 1.5966(7) 1.1218(6) 0.2107(5) 0.060 Uiso 1 calc R
C34 C 1.4554(6) 1.2444(6) 0.5399(5) 0.044(2) Uani 1 d .
H34A H 1.5211(24) 1.2468(31) 0.5999(7) 0.067 Uiso 1 calc R
H34B H 1.4970(30) 1.2744(24) 0.4983(25) 0.067 Uiso 1 calc R
H34C H 1.4167(9) 1.1673(10) 0.5153(29) 0.067 Uiso 1 calc R
C30 C 1.3456(7) 1.3159(6) 0.5501(5) 0.050(2) Uani 1 d .
H30A H 1.3181(7) 1.2962(6) 0.6021(5) 0.060 Uiso 1 calc R
H30B H 1.3826(7) 1.3954(6) 0.5648(5) 0.060 Uiso 1 calc R
C43 C 1.4095(7) 0.9640(7) 0.1156(4) 0.056(2) Uani 1 d .
H43A H 1.3820(7) 1.0376(7) 0.1292(4) 0.067 Uiso 1 calc R
H43B H 1.4293(7) 0.9618(7) 0.0574(4) 0.067 Uiso 1 calc R
C31 C 1.2670(9) 1.3205(7) 0.3790(5) 0.068(2) Uani 1 d .
H31A H 1.3204(9) 1.2618(7) 0.3679(5) 0.081 Uiso 1 calc R
H31B H 1.1877(9) 1.3124(7) 0.3249(5) 0.081 Uiso 1 calc R
C90 C 0.9858(7) -0.0736(7) -0.1292(5) 0.061(2) Uani 1 d .
H90A H 1.0521(17) -0.1219(27) -0.1339(21) 0.091 Uiso 1 calc R
H90B H 0.9701(14) -0.0760(42) -0.0705(5) 0.091 Uiso 1 calc R
H90C H 1.0169(28) 0.0028(16) -0.1330(21) 0.091 Uiso 1 calc R
C32 C 1.1368(8) 1.3876(7) 0.4814(5) 0.061(2) Uani 1 d .
H32A H 1.1843(8) 1.4628(7) 0.4885(5) 0.074 Uiso 1 calc R
H32B H 1.1191(8) 1.3795(7) 0.5394(5) 0.074 Uiso 1 calc R
C25 C 1.0426(8) 0.3014(6) -0.0626(5) 0.061(2) Uani 1 d .
C44 C 1.6217(8) 0.8268(6) 0.0810(5) 0.051(2) Uani 1 d .
H44A H 1.6636(43) 0.7593(22) 0.0762(16) 0.076 Uiso 1 calc R
H44B H 1.6818(37) 0.8916(20) 0.0813(15) 0.076 Uiso 1 calc R
H44C H 1.5418(9) 0.8213(39) 0.0288(5) 0.076 Uiso 1 calc R
C35 C 1.3453(8) 1.4337(6) 0.3876(5) 0.056(2) Uani 1 d .
H35A H 1.3582(43) 1.4427(18) 0.3290(11) 0.084 Uiso 1 calc R
H35B H 1.4305(21) 1.4382(17) 0.4348(25) 0.084 Uiso 1 calc R
H35C H 1.2973(24) 1.4926(6) 0.4046(35) 0.084 Uiso 1 calc R
C47 C 1.2955(7) 0.8740(8) 0.1031(5) 0.075(3) Uani 1 d .
H47A H 1.2222(23) 0.8824(33) 0.0498(25) 0.112 Uiso 1 calc R
H47B H 1.2677(40) 0.8813(33) 0.1577(18) 0.112 Uiso 1 calc R
H47C H 1.3235(19) 0.8005(8) 0.0939(43) 0.112 Uiso 1 calc R
C82 C 1.1259(8) 0.8677(7) 0.3178(5) 0.068(2) Uani 1 d .
H82A H 1.0317(13) 0.8431(36) 0.2920(26) 0.102 Uiso 1 calc R
H82B H 1.1674(41) 0.8523(39) 0.2706(18) 0.102 Uiso 1 calc R
H82C H 1.1405(51) 0.9477(8) 0.3399(9) 0.102 Uiso 1 calc R
C36 C 1.0008(7) 1.3769(8) 0.4010(6) 0.074(3) Uani 1 d .
H36A H 1.0136(14) 1.4139(43) 0.3511(18) 0.111 Uiso 1 calc R
H36B H 0.9369(19) 1.4120(44) 0.4242(12) 0.111 Uiso 1 calc R
H36C H 0.9686(29) 1.2981(8) 0.3783(28) 0.111 Uiso 1 calc R
C33 C 1.1551(9) 1.1824(7) 0.4435(6) 0.073(2) Uani 1 d .
H33A H 1.2174(9) 1.1292(7) 0.4378(6) 0.088 Uiso 1 calc R
H33B H 1.0826(9) 1.1723(7) 0.3850(6) 0.088 Uiso 1 calc R
C46 C 1.7698(8) 1.0593(8) 0.2711(6) 0.078(3) Uani 1 d .
H46A H 1.8305(19) 1.1177(36) 0.2621(27) 0.117 Uiso 1 calc R
H46B H 1.8034(28) 0.9877(18) 0.2656(28) 0.117 Uiso 1 calc R
H46C H 1.7611(14) 1.0763(51) 0.3320(6) 0.117 Uiso 1 calc R
C20 C 0.9397(12) 0.4524(10) 0.0661(8) 0.033(3) Uani 0.50 d P
C21 C 1.0726(12) 0.6253(10) 0.0404(8) 0.035(3) Uani 0.50 d P
C22 C 1.1123(12) 0.4379(10) -0.0186(9) 0.036(3) Uani 0.50 d P
C23 C 1.1135(12) 0.4966(11) 0.0902(8) 0.040(3) Uani 0.50 d P
C37 C 1.0967(10) 1.1586(9) 0.5282(10) 0.126(5) Uani 1 d .
H37A H 1.1250(85) 1.0899(47) 0.5502(49) 0.189 Uiso 1 calc R
H37B H 1.0010(11) 1.1511(85) 0.5059(20) 0.189 Uiso 1 calc R
H37C H 1.1300(81) 1.2208(41) 0.5784(30) 0.189 Uiso 1 calc R

loop_
_atom_type_symbol
_atom_type_description
_atom_type_scat_dispersion_real
_atom_type_scat_dispersion_imag
_atom_type_scat_source
C C 0.0033 0.0016 'International Tables Vol C Tables 4.2.6.8 and 6.1.1.4'
H H 0.0000 0.0000 'International Tables Vol C Tables 4.2.6.8 and 6.1.1.4'
N N 0.0061 0.0033 'International Tables Vol C Tables 4.2.6.8 and 6.1.1.4'
O O 0.0106 0.0060 'International Tables Vol C Tables 4.2.6.8 and 6.1.1.4'
Mo Mo -1.6832 0.6857 'International Tables Vol C Tables 4.2.6.8 and 6.1.1.4'

loop_
_geom_angle_atom_site_label_1
_geom_angle_atom_site_label_2
_geom_angle_atom_site_label_3
_geom_angle
_geom_angle_site_symmetry_1
_geom_angle_site_symmetry_3
N1 Mo1 C1 0.0(4) . .
N1 Mo1 C2 177.1(2) . .
C1 Mo1 C2 177.1(2) . .
N1 Mo1 C5 89.3(2) . .
C1 Mo1 C5 89.3(2) . .
C2 Mo1 C5 87.8(2) . .
N1 Mo1 C6 91.2(2) . .
C1 Mo1 C6 91.2(2) . .
C2 Mo1 C6 89.4(2) . .
C5 Mo1 C6 92.3(2) . .
N1 Mo1 C4 95.0(2) . .
C1 Mo1 C4 95.0(2) . .
C2 Mo1 C4 84.6(2) . .
C5 Mo1 C4 92.2(2) . .
C6 Mo1 C4 172.3(2) . .
N1 Mo1 C3 89.9(2) . .
C1 Mo1 C3 89.9(2) . .
C2 Mo1 C3 93.0(2) . .
C5 Mo1 C3 179.1(2) . .
C6 Mo1 C3 87.4(2) . .
C4 Mo1 C3 88.2(2) . .
N1 Mo1 Mo1 0.43(13) . 2_665
C1 Mo1 Mo1 0.43(13) . 2_665
C2 Mo1 Mo1 176.72(14) . 2_665
C5 Mo1 Mo1 88.96(15) . 2_665
C6 Mo1 Mo1 91.02(14) . 2_665
C4 Mo1 Mo1 95.22(14) . 2_665
C3 Mo1 Mo1 90.24(14) . 2_665
N1 C1 C1 0.0(8) 2_665 2_665
N1 C1 Mo1 178.0(6) 2_665 .
C1 C1 Mo1 178.0(6) 2_665 .
N1 N1 C1 0.0(8) 2_665 2_665
N1 N1 Mo1 178.0(6) 2_665 .
C1 N1 Mo1 178.0(6) 2_665 .
N2 C2 Mo1 178.7(5) . .
N3 C3 Mo1 177.5(5) . .
N4 C4 Mo1 175.1(5) . .
N5 C5 Mo1 178.6(5) . .
N6 C6 Mo1 175.7(6) . .
C20 N20 C20 179.998(3) . 2_765
C20 N20 C23 72.5(7) . .
C20 N20 C23 107.5(7) 2_765 .
C20 N20 C23 107.5(7) . 2_765
C20 N20 C23 72.5(7) 2_765 2_765
C23 N20 C23 179.997(3) . 2_765
C20 N20 C22 65.1(6) . 2_765
C20 N20 C22 114.9(6) 2_765 2_765
C23 N20 C22 111.8(7) . 2_765
C23 N20 C22 68.2(7) 2_765 2_765
C20 N20 C22 114.9(6) . .
C20 N20 C22 65.1(6) 2_765 .
C23 N20 C22 68.2(7) . .
C23 N20 C22 111.8(7) 2_765 .
C22 N20 C22 179.996(2) 2_765 .
C20 N20 C21 68.6(6) . 2_765
C20 N20 C21 111.4(6) 2_765 2_765
C23 N20 C21 108.6(6) . 2_765
C23 N20 C21 71.4(6) 2_765 2_765
C22 N20 C21 102.5(6) 2_765 2_765
C22 N20 C21 77.5(6) . 2_765
C20 N20 C21 111.4(6) . .
C20 N20 C21 68.6(6) 2_765 .
C23 N20 C21 71.4(6) . .
C23 N20 C21 108.6(6) 2_765 .
C22 N20 C21 77.5(6) 2_765 .
C22 N20 C21 102.5(6) . .
C21 N20 C21 179.997(2) 2_765 .
C80 N80 C82 122.0(5) . .
C80 N80 C81 120.3(5) . .
C82 N80 C81 117.6(5) . .
C33 N30 C32 113.1(6) . .
C33 N30 C30 111.2(5) . .
C32 N30 C30 106.8(5) . .
C33 N30 C31 106.2(5) . .
C32 N30 C31 110.0(5) . .
C30 N30 C31 109.6(5) . .
C43 N40 C42 106.4(5) . .
C43 N40 C41 111.0(5) . .
C42 N40 C41 111.9(5) . .
C43 N40 C40 110.0(5) . .
C42 N40 C40 111.6(5) . .
C41 N40 C40 106.0(4) . .
C23 C24 C20 67.7(6) . .
C44 C40 N40 115.0(5) . .
O80 C80 N80 125.5(6) . .
C45 C41 N40 114.2(5) . .
C46 C42 N40 115.7(6) . .
N30 C30 C34 114.1(5) . .
C47 C43 N40 114.1(6) . .
C35 C31 N30 114.9(6) . .
N30 C32 C36 112.9(6) . .
C21 C25 C22 71.2(6) 2_765 .
N30 C33 C37 108.8(7) . .
N20 C20 C22 58.9(5) . 2_765
N20 C20 C24 109.0(7) . .
C22 C20 C24 129.8(9) 2_765 .
N20 C20 C21 58.4(5) . 2_765
C22 C20 C21 92.8(8) 2_765 2_765
C24 C20 C21 123.6(9) . 2_765
N20 C20 C23 55.0(5) . .
C22 C20 C23 96.1(8) 2_765 .
C24 C20 C23 54.1(6) . .
C21 C20 C23 92.1(8) 2_765 .
N20 C21 C25 105.6(7) . 2_765
N20 C21 C20 52.9(5) . 2_765
C25 C21 C20 125.8(8) 2_765 2_765
N20 C21 C23 52.9(5) . .
C25 C21 C23 121.9(9) 2_765 .
C20 C21 C23 86.4(8) 2_765 .
N20 C21 C22 50.1(5) . 2_765
C25 C21 C22 55.5(5) 2_765 2_765
C20 C21 C22 87.1(7) 2_765 2_765
C23 C21 C22 84.5(7) . 2_765
N20 C22 C20 56.0(6) . 2_765
N20 C22 C25 105.7(7) . .
C20 C22 C25 124.2(9) 2_765 .
N20 C22 C23 55.8(5) . .
C20 C22 C23 93.3(8) 2_765 .
C25 C22 C23 120.3(9) . .
N20 C22 C21 52.4(5) . 2_765
C20 C22 C21 89.8(8) 2_765 2_765
C25 C22 C21 53.3(6) . 2_765
C23 C22 C21 87.0(7) . 2_765
N20 C23 C24 110.7(8) . .
N20 C23 C22 56.0(6) . .
C24 C23 C22 131.2(10) . .
N20 C23 C20 52.5(5) . .
C24 C23 C20 58.2(6) . .
C22 C23 C20 93.2(8) . .
N20 C23 C21 55.7(5) . .
C24 C23 C21 126.8(9) . .
C22 C23 C21 86.9(8) . .
C20 C23 C21 89.5(7) . .

loop_
_geom_bond_atom_site_label_1
_geom_bond_atom_site_label_2
_geom_bond_distance
_geom_bond_site_symmetry_2
Mo1 N1 2.125(5) .
Mo1 C1 2.125(5) .
Mo1 C2 2.176(6) .
Mo1 C5 2.180(6) .
Mo1 C6 2.185(7) .
Mo1 C4 2.193(6) .
Mo1 C3 2.201(6) .
Mo1 Mo1 5.4371(8) 2_665
C1 N1 1.187(10) 2_665
C1 C1 1.187(10) 2_665
N1 N1 1.187(10) 2_665
N1 C1 1.187(10) 2_665
C2 N2 1.159(7) .
C3 N3 1.144(7) .
C4 N4 1.154(8) .
C5 N5 1.162(8) .
C6 N6 1.148(8) .
N20 C20 1.486(10) .
N20 C20 1.486(10) 2_765
N20 C23 1.533(11) .
N20 C23 1.533(11) 2_765
N20 C22 1.535(11) 2_765
N20 C22 1.535(11) .
N20 C21 1.588(11) 2_765
N20 C21 1.588(11) .
N80 C80 1.322(7) .
N80 C82 1.431(8) .
N80 C81 1.453(7) .
N30 C33 1.487(9) .
N30 C32 1.502(8) .
N30 C30 1.511(8) .
N30 C31 1.537(8) .
N40 C43 1.512(8) .
N40 C42 1.513(8) .
N40 C41 1.523(7) .
N40 C40 1.542(7) .
O80 C80 1.226(7) .
C24 C23 1.563(14) .
C24 C20 1.640(13) .
O90 C90 1.354(8) .
C40 C44 1.493(9) .
C41 C45 1.511(9) .
C42 C46 1.508(10) .
C34 C30 1.536(9) .
C43 C47 1.500(10) .
C31 C35 1.497(11) .
C32 C36 1.566(10) .
C25 C21 1.656(14) 2_765
C25 C22 1.703(14) .
C33 C37 1.635(12) .
C20 C22 1.63(2) 2_765
C20 C21 1.73(2) 2_765
C20 C23 1.79(2) .
C21 C25 1.656(14) 2_765
C21 C20 1.73(2) 2_765
C21 C23 1.82(2) .
C21 C22 1.95(2) 2_765
C22 C20 1.63(2) 2_765
C22 C23 1.72(2) .
C22 C21 1.95(2) 2_765
